data_2226886
loop_
_publ_author_name
'Yaqub, Muhammad'
'Mahmood, Khalid'
'Tahir, M. Nawaz'
'Shafiq, Zahid'
'Rauf, Abdul'

_publ_section_title
;
 6,7,8,9-Tetrahydro-4b,9b-dihydroxyindano[1,2-<i>b</i>]indoline-9,10-dione
 monohydrate
;
_journal_coeditor_code HB5521
_journal_issue 8
_journal_name_full 'Acta Crystallographica Section E'
_journal_page_first o1886
_journal_paper_doi 10.1107/S1600536810025328
_journal_volume 66
_journal_year 2010
_chemical_formula_iupac 'C15 H13 N O4, H2 O'
_chemical_formula_moiety 'C15 H13 N O4, H2 O'
_chemical_formula_sum 'C15 H15 N O5'
_chemical_formula_weight 289.28
_chemical_name_systematic
;
6,7,8,9-Tetrahydro-4b,9b-dihydroxyindano[1,2-<i>b</i>]indoline-9,10-dione
monohydrate
;
_space_group_IT_number 61
_symmetry_cell_setting orthorhombic
_symmetry_space_group_name_Hall '-P 2ac 2ab'
_symmetry_space_group_name_H-M 'P b c a'
_atom_sites_solution_hydrogens geom
_atom_sites_solution_primary direct
_atom_sites_solution_secondary difmap
_audit_creation_method SHELXL-97
_cell_angle_alpha 90
_cell_angle_beta 90
_cell_angle_gamma 90
_cell_formula_units_Z 8
_cell_length_a 10.703(2)
_cell_length_b 13.275(4)
_cell_length_c 19.683(5)
_cell_measurement_reflns_used 1576
_cell_measurement_temperature 296(2)
_cell_measurement_theta_max 25.25
_cell_measurement_theta_min 2.65
_cell_volume 2796.6(12)
_computing_cell_refinement 'SAINT (Bruker, 2009)'
_computing_data_collection 'APEX2 (Bruker, 2009)'
_computing_data_reduction 'SAINT (Bruker, 2009)'
_computing_molecular_graphics 'ORTEP-3 for Windows (Farrugia, 1997) and PLATON (Spek, 2009)'
_computing_publication_material
;
WinGX (Farrugia, 1999) and PLATON (Spek, 2009)
;
_computing_structure_refinement 'SHELXL97 (Sheldrick, 2008)'
_computing_structure_solution 'SHELXS97 (Sheldrick, 2008)'
_diffrn_ambient_temperature 296(2)
_diffrn_detector_area_resol_mean 8.20
_diffrn_measured_fraction_theta_full 0.999
_diffrn_measured_fraction_theta_max 0.999
_diffrn_measurement_device_type 'Bruker Kappa APEXII CCD'
_diffrn_measurement_method \w
_diffrn_radiation_monochromator graphite
_diffrn_radiation_source 'fine-focus sealed tube'
_diffrn_radiation_type MoK\a
_diffrn_radiation_wavelength 0.71073
_diffrn_reflns_av_R_equivalents 0.0662
_diffrn_reflns_av_sigmaI/netI 0.0447
_diffrn_reflns_limit_h_max 12
_diffrn_reflns_limit_h_min -12
_diffrn_reflns_limit_k_max 15
_diffrn_reflns_limit_k_min -15
_diffrn_reflns_limit_l_max 23
_diffrn_reflns_limit_l_min -23
_diffrn_reflns_number 17463
_diffrn_reflns_theta_full 25.50
_diffrn_reflns_theta_max 25.50
_diffrn_reflns_theta_min 2.65
_diffrn_standards_number 0
_exptl_absorpt_coefficient_mu 0.104
_exptl_absorpt_correction_T_max 0.978
_exptl_absorpt_correction_T_min 0.970
_exptl_absorpt_correction_type multi-scan
_exptl_absorpt_process_details '(SADABS; Bruker, 2005)'
_exptl_crystal_colour colourless
_exptl_crystal_density_diffrn 1.369
_exptl_crystal_density_method 'not measured'
_exptl_crystal_description prism
_exptl_crystal_F_000 1216
_exptl_crystal_size_max 0.30
_exptl_crystal_size_mid 0.22
_exptl_crystal_size_min 0.18
_refine_diff_density_max 0.203
_refine_diff_density_min -0.197
_refine_ls_goodness_of_fit_ref 1.084
_refine_ls_hydrogen_treatment mixed
_refine_ls_matrix_type full
_refine_ls_number_parameters 206
_refine_ls_number_reflns 2532
_refine_ls_number_restraints 2
_refine_ls_restrained_S_all 1.085
_refine_ls_R_factor_all 0.0911
_refine_ls_R_factor_gt 0.0474
_refine_ls_shift/su_max 0.001
_refine_ls_shift/su_mean 0.000
_refine_ls_structure_factor_coef Fsqd
_refine_ls_weighting_details 'calc w=1/[\s^2^(Fo^2^)+(0.0498P)^2^+1.2061P] where P=(Fo^2^+2Fc^2^)/3'
_refine_ls_weighting_scheme calc
_refine_ls_wR_factor_gt 0.1056
_refine_ls_wR_factor_ref 0.1349
_reflns_number_gt 1576
_reflns_number_total 2532
_reflns_threshold_expression I>2\s(I)
_cod_data_source_file hb5521.cif
_cod_data_source_block I
_cod_database_code 2226886
_cod_database_fobs_code 2226886

loop_
_symmetry_equiv_pos_site_id
_symmetry_equiv_pos_as_xyz
1 x,y,z
2 1/2-x,-y,1/2+z
3 1/2+x,1/2-y,-z
4 -x,1/2+y,1/2-z
5 -x,-y,-z
6 1/2+x,y,1/2-z
7 1/2-x,1/2+y,z
8 x,1/2-y,1/2+z

loop_
_atom_site_aniso_label
_atom_site_aniso_U_11
_atom_site_aniso_U_22
_atom_site_aniso_U_33
_atom_site_aniso_U_12
_atom_site_aniso_U_13
_atom_site_aniso_U_23
O1 0.0834(15) 0.0458(13) 0.0515(13) -0.0033(11) 0.0135(11) 0.0065(10)
O2 0.0484(11) 0.0525(12) 0.0382(11) 0.0207(9) 0.0053(9) 0.0057(9)
O3 0.0633(13) 0.0389(11) 0.0598(13) -0.0041(9) -0.0089(10) -0.0009(10)
O4 0.0396(11) 0.0760(14) 0.0337(10) -0.0043(9) -0.0021(8) -0.0020(10)
N1 0.0501(13) 0.0359(12) 0.0347(12) -0.0002(10) -0.0058(10) 0.0002(10)
C1 0.0455(15) 0.0480(17) 0.0314(14) 0.0096(13) -0.0008(12) 0.0009(12)
C2 0.077(2) 0.0570(19) 0.0349(16) 0.0064(16) -0.0027(15) -0.0028(14)
C3 0.099(3) 0.068(2) 0.0373(18) 0.020(2) -0.0008(18) -0.0101(16)
C4 0.073(2) 0.097(3) 0.0377(17) 0.015(2) 0.0149(16) 0.0000(18)
C5 0.0555(19) 0.080(2) 0.0392(16) 0.0044(16) 0.0089(14) 0.0058(16)
C6 0.0424(16) 0.0544(17) 0.0321(14) 0.0108(13) 0.0018(12) 0.0031(13)
C7 0.0449(15) 0.0399(16) 0.0352(15) 0.0082(12) 0.0020(12) 0.0054(12)
C8 0.0376(14) 0.0393(14) 0.0328(14) 0.0089(11) 0.0035(11) 0.0011(11)
C9 0.0342(13) 0.0357(14) 0.0291(12) 0.0029(11) 0.0013(10) 0.0014(10)
C10 0.0373(15) 0.0454(16) 0.0357(14) 0.0021(12) 0.0034(12) -0.0018(12)
C11 0.0462(16) 0.0570(18) 0.0414(16) 0.0024(14) -0.0084(13) -0.0042(14)
C12 0.0590(18) 0.0549(18) 0.0415(16) 0.0024(14) -0.0110(14) 0.0083(14)
C13 0.0486(16) 0.0420(16) 0.0445(16) 0.0051(12) -0.0083(13) 0.0063(12)
C14 0.0347(14) 0.0417(15) 0.0296(13) 0.0015(11) 0.0030(11) 0.0009(11)
C15 0.0385(15) 0.0460(16) 0.0301(13) 0.0030(12) -0.0009(11) 0.0001(11)
O5 0.122(2) 0.090(2) 0.0708(18) -0.0540(17) -0.0238(16) 0.0200(14)

loop_
_atom_site_type_symbol
_atom_site_label
_atom_site_fract_x
_atom_site_fract_y
_atom_site_fract_z
_atom_site_U_iso_or_equiv
_atom_site_thermal_displace_type
_atom_site_calc_flag
_atom_site_refinement_flags
_atom_site_occupancy
O O1 0.6918(2) -0.15555(15) 0.11236(10) 0.0602(8) Uani . . 1.000
O O2 0.91068(17) -0.08706(14) 0.03362(9) 0.0464(7) Uani . . 1.000
O O3 0.64800(18) -0.14565(14) -0.04188(10) 0.0540(7) Uani . . 1.000
O O4 0.98666(17) 0.09354(16) 0.09227(9) 0.0498(7) Uani . . 1.000
N N1 0.8012(2) 0.15460(17) 0.04090(11) 0.0402(7) Uani . . 1.000
C C1 0.7997(2) 0.0847(2) 0.15639(13) 0.0416(9) Uani . . 1.000
C C2 0.8110(3) 0.1600(2) 0.20487(14) 0.0563(11) Uani . . 1.000
C C3 0.7442(4) 0.1498(3) 0.26471(15) 0.0681(13) Uani . . 1.000
C C4 0.6683(3) 0.0675(3) 0.27637(16) 0.0692(13) Uani . . 1.000
C C5 0.6593(3) -0.0089(3) 0.22942(14) 0.0582(11) Uani . . 1.000
C C6 0.7266(2) 0.0012(2) 0.16905(12) 0.0430(9) Uani . . 1.000
C C7 0.7359(2) -0.07177(19) 0.11328(13) 0.0400(9) Uani . . 1.000
C C8 0.8128(2) -0.02380(18) 0.05584(12) 0.0366(8) Uani . . 1.000
C C9 0.7294(2) 0.00822(18) -0.00174(12) 0.0330(8) Uani . . 1.000
C C10 0.6574(2) -0.0522(2) -0.04613(13) 0.0395(9) Uani . . 1.000
C C11 0.5833(3) 0.0030(2) -0.10052(14) 0.0482(10) Uani . . 1.000
C C12 0.6310(3) 0.1070(2) -0.11767(14) 0.0518(10) Uani . . 1.000
C C13 0.6515(3) 0.16996(19) -0.05470(13) 0.0450(9) Uani . . 1.000
C C14 0.7286(2) 0.11153(18) -0.00559(12) 0.0353(8) Uani . . 1.000
C C15 0.8580(2) 0.08050(19) 0.08678(12) 0.0382(8) Uani . . 1.000
O O5 0.4998(3) 0.2705(2) 0.12020(14) 0.0943(11) Uani . . 1.000
H H1 0.808(2) 0.220(2) 0.0473(13) 0.0483 Uiso . . 1.000
H H2 0.86192 0.21568 0.19739 0.0676 Uiso . . 1.000
H H2A 0.932(3) -0.129(2) 0.0658(15) 0.0556 Uiso . . 1.000
H H3 0.75062 0.19956 0.29781 0.0817 Uiso . . 1.000
H H4 0.62257 0.06369 0.31648 0.0830 Uiso . . 1.000
H H4A 1.018(3) 0.085(2) 0.0537(15) 0.0597 Uiso . . 1.000
H H5 0.61011 -0.06532 0.23762 0.0701 Uiso . . 1.000
H H11A 0.58359 -0.03738 -0.14158 0.0578 Uiso . . 1.000
H H11B 0.49724 0.00876 -0.08548 0.0578 Uiso . . 1.000
H H12A 0.57126 0.14056 -0.14700 0.0621 Uiso . . 1.000
H H12B 0.70914 0.10108 -0.14231 0.0621 Uiso . . 1.000
H H13A 0.69391 0.23208 -0.06659 0.0540 Uiso . . 1.000
H H13B 0.57173 0.18695 -0.03431 0.0540 Uiso . . 1.000
H H51 0.452(3) 0.224(2) 0.0954(17) 0.1131 Uiso . . 1.000
H H52 0.526(4) 0.239(3) 0.1564(14) 0.1131 Uiso . . 1.000

loop_
_atom_type_symbol
_atom_type_description
_atom_type_scat_dispersion_real
_atom_type_scat_dispersion_imag
_atom_type_scat_source
C C 0.0033 0.0016 'International Tables Vol C Tables 4.2.6.8 and 6.1.1.4'
H H 0.0000 0.0000 'International Tables Vol C Tables 4.2.6.8 and 6.1.1.4'
N N 0.0061 0.0033 'International Tables Vol C Tables 4.2.6.8 and 6.1.1.4'
O O 0.0106 0.0060 'International Tables Vol C Tables 4.2.6.8 and 6.1.1.4'

loop_
_geom_angle_atom_site_label_1
_geom_angle_atom_site_label_2
_geom_angle_atom_site_label_3
_geom_angle_site_symmetry_1
_geom_angle_site_symmetry_2
_geom_angle_site_symmetry_3
_geom_angle
_geom_angle_publ_flag
C8 O2 H2A . . . 110(2) no
C15 O4 H4A . . . 108(2) no
H51 O5 H52 . . . 107(3) no
C14 N1 C15 . . . 112.2(2) no
C15 N1 H1 . . . 122.6(16) no
C14 N1 H1 . . . 124.8(16) no
C2 C1 C6 . . . 120.3(2) no
C2 C1 C15 . . . 128.0(2) no
C6 C1 C15 . . . 111.7(2) no
C1 C2 C3 . . . 118.0(3) no
C2 C3 C4 . . . 121.5(3) no
C3 C4 C5 . . . 120.9(3) no
C4 C5 C6 . . . 117.7(3) no
C5 C6 C7 . . . 127.5(3) no
C1 C6 C5 . . . 121.6(3) no
C1 C6 C7 . . . 110.9(2) no
C6 C7 C8 . . . 108.3(2) no
O1 C7 C6 . . . 126.3(2) no
O1 C7 C8 . . . 125.4(2) no
O2 C8 C9 . . . 112.03(19) no
O2 C8 C7 . . . 112.26(19) no
C7 C8 C9 . . . 110.71(18) no
C7 C8 C15 . . . 104.02(19) no
C9 C8 C15 . . . 102.91(19) no
O2 C8 C15 . . . 114.29(18) no
C8 C9 C14 . . . 109.1(2) no
C10 C9 C14 . . . 121.9(2) no
C8 C9 C10 . . . 129.0(2) no
O3 C10 C9 . . . 124.5(2) no
O3 C10 C11 . . . 119.0(2) no
C9 C10 C11 . . . 116.5(2) no
C10 C11 C12 . . . 114.9(2) no
C11 C12 C13 . . . 111.8(2) no
C12 C13 C14 . . . 109.0(2) no
N1 C14 C13 . . . 123.1(2) no
N1 C14 C9 . . . 112.8(2) no
C9 C14 C13 . . . 124.0(2) no
N1 C15 C8 . . . 102.84(18) no
C1 C15 C8 . . . 104.77(19) no
O4 C15 N1 . . . 112.0(2) no
O4 C15 C1 . . . 109.54(19) no
N1 C15 C1 . . . 111.31(19) no
O4 C15 C8 . . . 116.07(19) no
C1 C2 H2 . . . 121.00 no
C3 C2 H2 . . . 121.00 no
C4 C3 H3 . . . 119.00 no
C2 C3 H3 . . . 119.00 no
C3 C4 H4 . . . 120.00 no
C5 C4 H4 . . . 120.00 no
C4 C5 H5 . . . 121.00 no
C6 C5 H5 . . . 121.00 no
C10 C11 H11B . . . 109.00 no
C12 C11 H11A . . . 109.00 no
C12 C11 H11B . . . 108.00 no
H11A C11 H11B . . . 108.00 no
C10 C11 H11A . . . 109.00 no
C11 C12 H12B . . . 109.00 no
C13 C12 H12A . . . 109.00 no
C11 C12 H12A . . . 109.00 no
H12A C12 H12B . . . 108.00 no
C13 C12 H12B . . . 109.00 no
C12 C13 H13A . . . 110.00 no
C12 C13 H13B . . . 110.00 no
C14 C13 H13B . . . 110.00 no
H13A C13 H13B . . . 108.00 no
C14 C13 H13A . . . 110.00 no

loop_
_geom_bond_atom_site_label_1
_geom_bond_atom_site_label_2
_geom_bond_site_symmetry_1
_geom_bond_site_symmetry_2
_geom_bond_distance
_geom_bond_publ_flag
O1 C7 . . 1.208(3) no
O2 C8 . . 1.412(3) no
O3 C10 . . 1.247(3) no
O4 C15 . . 1.392(3) no
O2 H2A . . 0.87(3) no
O4 H4A . . 0.84(3) no
O5 H51 . . 0.94(3) no
O5 H52 . . 0.87(3) no
N1 C14 . . 1.330(3) no
N1 C15 . . 1.467(3) no
N1 H1 . . 0.88(3) no
C1 C6 . . 1.380(4) no
C1 C2 . . 1.387(4) no
C1 C15 . . 1.507(3) no
C2 C3 . . 1.385(4) no
C3 C4 . . 1.381(6) no
C4 C5 . . 1.376(5) no
C5 C6 . . 1.396(4) no
C6 C7 . . 1.467(4) no
C7 C8 . . 1.537(3) no
C8 C9 . . 1.504(3) no
C8 C15 . . 1.588(3) no
C9 C14 . . 1.374(3) no
C9 C10 . . 1.414(3) no
C10 C11 . . 1.521(4) no
C11 C12 . . 1.510(4) no
C12 C13 . . 1.511(4) no
C13 C14 . . 1.489(4) no
C2 H2 . . 0.9300 no
C3 H3 . . 0.9300 no
C4 H4 . . 0.9300 no
C5 H5 . . 0.9300 no
C11 H11B . . 0.9700 no
C11 H11A . . 0.9700 no
C12 H12A . . 0.9700 no
C12 H12B . . 0.9700 no
C13 H13B . . 0.9700 no
C13 H13A . . 0.9700 no

loop_
_geom_hbond_atom_site_label_D
_geom_hbond_atom_site_label_H
_geom_hbond_atom_site_label_A
_geom_hbond_site_symmetry_A
_geom_hbond_distance_DH
_geom_hbond_distance_HA
_geom_hbond_distance_DA
_geom_hbond_angle_DHA
_geom_hbond_publ_flag
N1 H1 O1 7_655 0.88(3) 2.09(3) 2.887(3) 150(2) yes
N1 H1 O3 7_655 0.88(3) 2.55(3) 3.159(3) 127(2) yes
O2 H2A O5 7_645 0.87(3) 1.86(3) 2.720(3) 168(3) yes
O4 H4A O2 5_755 0.84(3) 1.88(3) 2.712(3) 171(3) yes
O5 H51 O3 5_655 0.94(3) 1.83(3) 2.762(4) 174(3) yes
C2 H2 O1 7_655 0.93 2.46 3.052(3) 122 yes
C4 H4 O4 6_455 0.93 2.34 3.253(4) 165 yes
C13 H13A O3 7_655 0.97 2.39 3.265(4) 149 yes

loop_
_geom_torsion_atom_site_label_1
_geom_torsion_atom_site_label_2
_geom_torsion_atom_site_label_3
_geom_torsion_atom_site_label_4
_geom_torsion_site_symmetry_1
_geom_torsion_site_symmetry_2
_geom_torsion_site_symmetry_3
_geom_torsion_site_symmetry_4
_geom_torsion
_geom_torsion_publ_flag
C15 N1 C14 C9 . . . . -3.2(3) no
C15 N1 C14 C13 . . . . 174.7(2) no
C14 N1 C15 O4 . . . . 129.3(2) no
C14 N1 C15 C1 . . . . -107.7(2) no
C14 N1 C15 C8 . . . . 4.0(2) no
C6 C1 C2 C3 . . . . -1.9(4) no
C15 C1 C2 C3 . . . . 177.3(3) no
C2 C1 C6 C5 . . . . 2.0(4) no
C2 C1 C6 C7 . . . . -175.7(2) no
C15 C1 C6 C5 . . . . -177.3(2) no
C15 C1 C6 C7 . . . . 5.1(3) no
C2 C1 C15 O4 . . . . 54.1(3) no
C2 C1 C15 N1 . . . . -70.3(3) no
C2 C1 C15 C8 . . . . 179.3(2) no
C6 C1 C15 O4 . . . . -126.7(2) no
C6 C1 C15 N1 . . . . 108.9(2) no
C6 C1 C15 C8 . . . . -1.5(3) no
C1 C2 C3 C4 . . . . 0.0(5) no
C2 C3 C4 C5 . . . . 1.9(6) no
C3 C4 C5 C6 . . . . -1.8(5) no
C4 C5 C6 C1 . . . . -0.1(4) no
C4 C5 C6 C7 . . . . 177.1(3) no
C1 C6 C7 O1 . . . . 173.0(2) no
C1 C6 C7 C8 . . . . -6.5(3) no
C5 C6 C7 O1 . . . . -4.4(4) no
C5 C6 C7 C8 . . . . 176.1(3) no
O1 C7 C8 O2 . . . . -50.3(3) no
O1 C7 C8 C9 . . . . 75.7(3) no
O1 C7 C8 C15 . . . . -174.4(2) no
C6 C7 C8 O2 . . . . 129.2(2) no
C6 C7 C8 C9 . . . . -104.8(2) no
C6 C7 C8 C15 . . . . 5.2(2) no
O2 C8 C9 C10 . . . . 60.0(3) no
O2 C8 C9 C14 . . . . -121.6(2) no
C7 C8 C9 C10 . . . . -66.1(3) no
C7 C8 C9 C14 . . . . 112.3(2) no
C15 C8 C9 C10 . . . . -176.7(2) no
C15 C8 C9 C14 . . . . 1.7(2) no
O2 C8 C15 O4 . . . . -4.1(3) no
O2 C8 C15 N1 . . . . 118.5(2) no
O2 C8 C15 C1 . . . . -125.1(2) no
C7 C8 C15 O4 . . . . 118.6(2) no
C7 C8 C15 N1 . . . . -118.75(19) no
C7 C8 C15 C1 . . . . -2.3(2) no
C9 C8 C15 O4 . . . . -125.8(2) no
C9 C8 C15 N1 . . . . -3.2(2) no
C9 C8 C15 C1 . . . . 113.25(19) no
C8 C9 C10 O3 . . . . 3.4(4) no
C8 C9 C10 C11 . . . . -179.2(2) no
C14 C9 C10 O3 . . . . -174.8(2) no
C14 C9 C10 C11 . . . . 2.6(3) no
C8 C9 C14 N1 . . . . 0.8(3) no
C8 C9 C14 C13 . . . . -177.1(2) no
C10 C9 C14 N1 . . . . 179.3(2) no
C10 C9 C14 C13 . . . . 1.4(4) no
O3 C10 C11 C12 . . . . -160.4(2) no
C9 C10 C11 C12 . . . . 22.0(3) no
C10 C11 C12 C13 . . . . -49.8(3) no
C11 C12 C13 C14 . . . . 50.8(3) no
C12 C13 C14 N1 . . . . 153.7(2) no
C12 C13 C14 C9 . . . . -28.7(3) no
